data_1568233
loop_
_publ_author_name
'Shen, Shen'
'Baryshnikov, Glib V.'
'Xie, Qishan'
'Wu, Bin'
'Lv, Meng'
'Sun, Hao'
'Li, Zhongyu'
'&#xc5;gren, Hans'
'Chen, Jinquan'
'Zhu, Liangliang'

_publ_section_title
;
 Making multi-twisted luminophores produce persistent room-temperature
 phosphorescence.
;
_journal_issue 4
_journal_name_full 'Chemical science'
_journal_page_first 970
_journal_page_last 978
_journal_paper_doi 10.1039/d2sc05741g
_journal_volume 14
_journal_year 2023
_chemical_formula_sum 'C60 H54 O12 S6'
_chemical_formula_weight 1159.39
_space_group_crystal_system monoclinic
_space_group_IT_number 14
_space_group_name_Hall '-P 2ybc'
_space_group_name_H-M_alt 'P 1 21/c 1'
_atom_sites_solution_hydrogens geom
_audit_block_doi 10.5517/ccdc.csd.cc2c2byr
_audit_creation_method SHELXL-2016/6
_audit_update_record
;
2022-06-05 deposited with the CCDC.	2023-01-05 downloaded from the CCDC.
;
_cell_angle_alpha 90
_cell_angle_beta 94.032(3)
_cell_angle_gamma 90
_cell_formula_units_Z 2
_cell_length_a 20.7715(12)
_cell_length_b 6.2243(3)
_cell_length_c 22.3727(12)
_cell_measurement_reflns_used 9961
_cell_measurement_temperature 173(2)
_cell_measurement_theta_max 59.97
_cell_measurement_theta_min 3.80
_cell_volume 2885.4(3)
_computing_cell_refinement 'Bruker SAINT'
_computing_data_collection 'Bruker APEX2'
_computing_data_reduction 'Bruker SAINT'
_computing_molecular_graphics 'Bruker SHELXTL'
_computing_publication_material 'Bruker SHELXTL'
_computing_structure_refinement 'SHELXL-2016/6 (Sheldrick, 2016)'
_computing_structure_solution 'SHELXT 2014/5 (Sheldrick, 2014)'
_diffrn_ambient_temperature 173(2)
_diffrn_measured_fraction_theta_full 0.998
_diffrn_measured_fraction_theta_max 0.998
_diffrn_measurement_device_type 'Bruker APEX-II CCD'
_diffrn_measurement_method '\f and \w scans'
_diffrn_radiation_type GaK\a
_diffrn_radiation_wavelength 1.34138
_diffrn_reflns_av_R_equivalents 0.0642
_diffrn_reflns_av_unetI/netI 0.0522
_diffrn_reflns_Laue_measured_fraction_full 0.998
_diffrn_reflns_Laue_measured_fraction_max 0.998
_diffrn_reflns_limit_h_max 26
_diffrn_reflns_limit_h_min -26
_diffrn_reflns_limit_k_max 7
_diffrn_reflns_limit_k_min -7
_diffrn_reflns_limit_l_max 28
_diffrn_reflns_limit_l_min -27
_diffrn_reflns_number 28579
_diffrn_reflns_point_group_measured_fraction_full 0.998
_diffrn_reflns_point_group_measured_fraction_max 0.998
_diffrn_reflns_theta_full 53.594
_diffrn_reflns_theta_max 59.496
_diffrn_reflns_theta_min 3.712
_exptl_absorpt_coefficient_mu 1.771
_exptl_absorpt_correction_T_max 0.840
_exptl_absorpt_correction_T_min 0.599
_exptl_absorpt_correction_type multi-scan
_exptl_absorpt_process_details sadabs
_exptl_crystal_colour yellow
_exptl_crystal_density_diffrn 1.334
_exptl_crystal_description sheet
_exptl_crystal_F_000 1212
_exptl_crystal_size_max 0.300
_exptl_crystal_size_mid 0.210
_exptl_crystal_size_min 0.020
_refine_diff_density_max 0.848
_refine_diff_density_min -0.436
_refine_diff_density_rms 0.087
_refine_ls_extinction_method none
_refine_ls_goodness_of_fit_ref 1.066
_refine_ls_hydrogen_treatment constr
_refine_ls_matrix_type full
_refine_ls_number_parameters 375
_refine_ls_number_reflns 6361
_refine_ls_number_restraints 32
_refine_ls_restrained_S_all 1.064
_refine_ls_R_factor_all 0.0703
_refine_ls_R_factor_gt 0.0571
_refine_ls_shift/su_max 0.001
_refine_ls_shift/su_mean 0.000
_refine_ls_structure_factor_coef Fsqd
_refine_ls_weighting_details 'w=1/[\s^2^(Fo^2^)+(0.1004P)^2^+1.1031P] where P=(Fo^2^+2Fc^2^)/3'
_refine_ls_weighting_scheme calc
_refine_ls_wR_factor_gt 0.1562
_refine_ls_wR_factor_ref 0.1655
_reflns_Friedel_coverage 0.000
_reflns_number_gt 5087
_reflns_number_total 6361
_reflns_threshold_expression 'I > 2\s(I)'
_cod_data_source_file d2sc05741g8.cif
_cod_data_source_block ga_210715a_a
_cod_depositor_comments 'Adding full bibliography for 1568224--1568235.cif.'
_cod_original_sg_symbol_H-M 'P 21/c'
_cod_database_code 1568233
_shelx_shelxl_version_number 2016/6
_shelx_space_group_comment
; 
The symmetry employed for this shelxl refinement is uniquely defined 
by the following loop, which should always be used as a source of 
symmetry information in preference to the above space-group names. 
They are only intended as comments. 
;
_shelx_estimated_absorpt_t_min 0.619
_shelx_estimated_absorpt_t_max 0.965

loop_
_space_group_symop_operation_xyz
'x, y, z'
'-x, y+1/2, -z+1/2'
'-x, -y, -z'
'x, -y-1/2, z-1/2'

loop_
_atom_site_label
_atom_site_type_symbol
_atom_site_fract_x
_atom_site_fract_y
_atom_site_fract_z
_atom_site_U_iso_or_equiv
_atom_site_adp_type
_atom_site_occupancy
_atom_site_site_symmetry_order
_atom_site_calc_flag
_atom_site_refinement_flags_posn
_atom_site_refinement_flags_adp
_atom_site_refinement_flags_occupancy
_atom_site_disorder_assembly
_atom_site_disorder_group
S1 S 0.39472(3) 0.77894(10) 0.42447(3) 0.03000(16) Uani 1 1 d . . . . .
S2 S 0.44166(3) 0.91728(9) 0.55830(3) 0.03033(16) Uani 1 1 d . . . . .
S3 S 0.54976(3) 0.65015(10) 0.63178(3) 0.03145(17) Uani 1 1 d . . . . .
O1 O 0.12606(10) 0.1964(4) 0.44781(13) 0.0568(6) Uani 1 1 d . . . . .
O2 O 0.08066(10) 0.5197(4) 0.42986(15) 0.0662(7) Uani 1 1 d . . . . .
O3 O 0.15004(10) 0.5117(4) 0.59465(14) 0.0626(7) Uani 1 1 d . . . . .
O4 O 0.12044(11) 0.8573(4) 0.58760(15) 0.0654(7) Uani 1 1 d . . . . .
O5 O 0.30038(13) 0.1580(4) 0.74718(10) 0.0591(6) Uani 1 1 d . . . . .
O6 O 0.30121(14) 0.4533(5) 0.80373(12) 0.0729(8) Uani 1 1 d . . . . .
C1 C 0.45017(11) 0.6144(4) 0.46792(10) 0.0254(4) Uani 1 1 d . . . . .
C2 C 0.47208(11) 0.6800(4) 0.52610(10) 0.0251(4) Uani 1 1 d . . . . .
C3 C 0.52178(11) 0.5663(4) 0.55787(10) 0.0245(4) Uani 1 1 d . . . . .
C4 C 0.31950(11) 0.6494(4) 0.42832(10) 0.0276(5) Uani 1 1 d . . . . .
C5 C 0.26602(13) 0.7795(4) 0.41409(12) 0.0342(5) Uani 1 1 d . . . . .
H5 H 0.271872 0.924356 0.402265 0.041 Uiso 1 1 calc R U . . .
C6 C 0.20451(13) 0.6980(4) 0.41718(14) 0.0386(6) Uani 1 1 d . . . . .
H6 H 0.168216 0.787726 0.407790 0.046 Uiso 1 1 calc R U . . .
C7 C 0.19530(12) 0.4872(4) 0.43379(12) 0.0344(5) Uani 1 1 d . . . . .
C8 C 0.24863(12) 0.3554(4) 0.44668(12) 0.0338(5) Uani 1 1 d . . . . .
H8 H 0.242469 0.209608 0.457423 0.041 Uiso 1 1 calc R U . . .
C9 C 0.31063(12) 0.4353(4) 0.44397(11) 0.0319(5) Uani 1 1 d . . . . .
H9 H 0.346861 0.344633 0.452733 0.038 Uiso 1 1 calc R U . . .
C10 C 0.12805(14) 0.4066(5) 0.43711(16) 0.0451(7) Uani 1 1 d . . . . .
C11 C 0.06165(16) 0.0988(6) 0.4464(2) 0.0743(13) Uani 1 1 d . . . . .
H11A H 0.031342 0.198619 0.464356 0.089 Uiso 1 1 calc R U . . .
H11B H 0.063518 -0.035266 0.470207 0.089 Uiso 1 1 calc R U . . .
C12 C 0.03807(19) 0.0502(7) 0.3834(3) 0.0852(15) Uani 1 1 d . . . . .
H12A H 0.039617 0.180912 0.359173 0.128 Uiso 1 1 calc R U . . .
H12B H -0.006477 -0.002217 0.382593 0.128 Uiso 1 1 calc R U . . .
H12C H 0.065545 -0.060233 0.367120 0.128 Uiso 1 1 calc R U . . .
C13 C 0.35990(11) 0.8518(4) 0.56722(10) 0.0274(5) Uani 1 1 d . . . . .
C14 C 0.31461(13) 1.0166(4) 0.56301(12) 0.0349(5) Uani 1 1 d . . . . .
H14 H 0.327627 1.159108 0.554621 0.042 Uiso 1 1 calc R U . . .
C15 C 0.25059(13) 0.9723(4) 0.57107(14) 0.0402(6) Uani 1 1 d . . . . .
H15 H 0.219642 1.084831 0.568176 0.048 Uiso 1 1 calc R U . . .
C16 C 0.23123(12) 0.7647(4) 0.58336(12) 0.0344(5) Uani 1 1 d . . . . .
C17 C 0.27686(13) 0.6017(4) 0.58933(12) 0.0349(5) Uani 1 1 d . . . . .
H17 H 0.263938 0.460032 0.598835 0.042 Uiso 1 1 calc R U . . .
C18 C 0.34120(12) 0.6448(4) 0.58146(12) 0.0324(5) Uani 1 1 d . . . . .
H18 H 0.372385 0.533228 0.585801 0.039 Uiso 1 1 calc R U . . .
C19 C 0.16162(14) 0.7216(5) 0.58881(15) 0.0451(7) Uani 1 1 d . . . . .
C20 C 0.08344(17) 0.4467(7) 0.6015(2) 0.0738(12) Uani 1 1 d . . . . .
H20A H 0.076710 0.298010 0.586609 0.089 Uiso 1 1 calc R U . . .
H20B H 0.053692 0.542399 0.577370 0.089 Uiso 1 1 calc R U . . .
C21 C 0.0692(2) 0.4584(10) 0.6654(3) 0.0986(17) Uani 1 1 d . . . . .
H21A H 0.097853 0.360299 0.688911 0.148 Uiso 1 1 calc R U . . .
H21B H 0.024199 0.416970 0.669438 0.148 Uiso 1 1 calc R U . . .
H21C H 0.076127 0.605549 0.679988 0.148 Uiso 1 1 calc R U . . .
C22 C 0.48370(12) 0.5562(4) 0.67090(10) 0.0289(5) Uani 1 1 d . . . . .
C23 C 0.46070(12) 0.3474(4) 0.66295(11) 0.0315(5) Uani 1 1 d . . . . .
H23 H 0.481019 0.251984 0.636986 0.038 Uiso 1 1 calc R U . . .
C24 C 0.40847(13) 0.2784(4) 0.69266(11) 0.0328(5) Uani 1 1 d . . . . .
H24 H 0.392048 0.137279 0.686062 0.039 Uiso 1 1 calc R U . . .
C25 C 0.37968(13) 0.4155(4) 0.73243(11) 0.0340(5) Uani 1 1 d . . . . .
C26 C 0.40425(14) 0.6216(4) 0.74223(11) 0.0367(6) Uani 1 1 d . . . . .
H26 H 0.385976 0.713337 0.770459 0.044 Uiso 1 1 calc R U . . .
C27 C 0.45563(13) 0.6937(4) 0.71069(11) 0.0332(5) Uani 1 1 d . . . . .
H27 H 0.471421 0.835982 0.716332 0.040 Uiso 1 1 calc R U . . .
C28 C 0.32310(15) 0.3485(5) 0.76515(13) 0.0451(7) Uani 1 1 d . . . . .
C29 C 0.2411(5) 0.0996(17) 0.7767(5) 0.062(2) Uani 0.710(15) 1 d D U P A 1
H29A H 0.210893 0.222713 0.776211 0.075 Uiso 0.710(15) 1 calc R U P A 1
H29B H 0.251862 0.056437 0.818783 0.075 Uiso 0.710(15) 1 calc R U P A 1
C30 C 0.2115(4) -0.0846(14) 0.7414(3) 0.079(3) Uani 0.710(15) 1 d D U P A 1
H30A H 0.193922 -0.032879 0.702218 0.118 Uiso 0.710(15) 1 calc R U P A 1
H30B H 0.176734 -0.147404 0.763129 0.118 Uiso 0.710(15) 1 calc R U P A 1
H30C H 0.244522 -0.193787 0.735795 0.118 Uiso 0.710(15) 1 calc R U P A 1
C29' C 0.2546(9) 0.026(3) 0.7786(10) 0.041(4) Uani 0.290(15) 1 d D U P A 2
H29C H 0.255631 0.061958 0.821779 0.049 Uiso 0.290(15) 1 calc R U P A 2
H29D H 0.262747 -0.129207 0.773716 0.049 Uiso 0.290(15) 1 calc R U P A 2
C30' C 0.1916(8) 0.096(4) 0.7453(8) 0.085(7) Uani 0.290(15) 1 d D U P A 2
H30D H 0.176243 0.228646 0.763176 0.127 Uiso 0.290(15) 1 calc R U P A 2
H30E H 0.159215 -0.017056 0.748090 0.127 Uiso 0.290(15) 1 calc R U P A 2
H30F H 0.198893 0.121998 0.703040 0.127 Uiso 0.290(15) 1 calc R U P A 2

loop_
_atom_site_aniso_label
_atom_site_aniso_U_11
_atom_site_aniso_U_22
_atom_site_aniso_U_33
_atom_site_aniso_U_23
_atom_site_aniso_U_13
_atom_site_aniso_U_12
S1 0.0242(3) 0.0281(3) 0.0378(3) 0.0055(2) 0.0027(2) -0.0020(2)
S2 0.0263(3) 0.0232(3) 0.0423(3) -0.0063(2) 0.0080(2) -0.0031(2)
S3 0.0287(3) 0.0355(3) 0.0301(3) -0.0053(2) 0.0021(2) -0.0067(2)
O1 0.0241(10) 0.0401(12) 0.1070(19) 0.0128(11) 0.0108(11) -0.0053(9)
O2 0.0228(10) 0.0434(13) 0.133(2) 0.0071(14) 0.0134(12) 0.0029(9)
O3 0.0267(11) 0.0437(13) 0.119(2) 0.0065(13) 0.0180(11) -0.0045(9)
O4 0.0305(11) 0.0512(14) 0.116(2) 0.0124(13) 0.0177(12) 0.0096(10)
O5 0.0582(14) 0.0729(16) 0.0486(12) -0.0054(11) 0.0213(10) -0.0276(12)
O6 0.0682(17) 0.0838(19) 0.0718(16) -0.0193(14) 0.0412(13) -0.0130(14)
C1 0.0195(10) 0.0248(11) 0.0324(11) -0.0001(8) 0.0051(8) -0.0040(8)
C2 0.0202(10) 0.0238(10) 0.0321(11) -0.0003(8) 0.0078(8) -0.0040(8)
C3 0.0205(10) 0.0259(11) 0.0277(10) -0.0038(8) 0.0047(8) -0.0065(8)
C4 0.0234(11) 0.0289(12) 0.0306(11) -0.0014(9) 0.0029(8) -0.0004(9)
C5 0.0284(12) 0.0252(12) 0.0495(14) 0.0021(10) 0.0057(10) 0.0015(10)
C6 0.0235(12) 0.0306(13) 0.0620(17) 0.0021(11) 0.0050(11) 0.0057(10)
C7 0.0238(12) 0.0321(13) 0.0477(13) -0.0008(10) 0.0053(10) 0.0005(10)
C8 0.0269(12) 0.0273(12) 0.0473(14) 0.0018(10) 0.0034(10) -0.0006(10)
C9 0.0232(11) 0.0287(12) 0.0438(13) 0.0043(9) 0.0017(9) 0.0028(9)
C10 0.0280(14) 0.0360(15) 0.0724(19) 0.0023(13) 0.0102(12) 0.0009(11)
C11 0.0260(15) 0.049(2) 0.149(4) 0.019(2) 0.014(2) -0.0074(14)
C12 0.0316(18) 0.055(2) 0.166(5) -0.008(3) -0.009(2) -0.0042(16)
C13 0.0255(11) 0.0268(11) 0.0306(11) -0.0033(8) 0.0065(8) -0.0007(9)
C14 0.0324(13) 0.0229(11) 0.0503(14) 0.0021(10) 0.0091(10) 0.0030(10)
C15 0.0287(13) 0.0303(13) 0.0627(17) 0.0048(11) 0.0111(11) 0.0077(10)
C16 0.0245(12) 0.0330(13) 0.0465(14) 0.0017(10) 0.0085(10) 0.0020(10)
C17 0.0285(12) 0.0267(12) 0.0503(14) 0.0019(10) 0.0090(10) -0.0018(10)
C18 0.0264(12) 0.0248(12) 0.0466(14) 0.0024(10) 0.0060(10) 0.0028(9)
C19 0.0256(13) 0.0427(16) 0.0681(19) 0.0037(13) 0.0118(12) 0.0010(12)
C20 0.0318(17) 0.059(2) 0.133(4) 0.005(2) 0.022(2) -0.0129(16)
C21 0.056(3) 0.113(4) 0.129(4) 0.030(4) 0.022(3) -0.016(3)
C22 0.0329(12) 0.0300(12) 0.0237(10) -0.0010(8) 0.0006(9) -0.0005(10)
C23 0.0340(13) 0.0299(12) 0.0313(11) -0.0046(9) 0.0066(9) -0.0011(10)
C24 0.0379(13) 0.0290(12) 0.0317(12) 0.0000(9) 0.0041(10) -0.0036(10)
C25 0.0333(13) 0.0377(14) 0.0318(11) 0.0008(10) 0.0073(9) 0.0001(11)
C26 0.0398(14) 0.0378(14) 0.0333(12) -0.0056(10) 0.0079(10) 0.0048(11)
C27 0.0384(13) 0.0289(12) 0.0323(12) -0.0041(9) 0.0025(10) 0.0001(10)
C28 0.0408(15) 0.0573(18) 0.0384(14) 0.0016(12) 0.0107(12) -0.0066(14)
C29 0.054(5) 0.075(6) 0.060(3) 0.003(5) 0.021(4) -0.022(4)
C30 0.068(4) 0.088(6) 0.084(4) -0.010(3) 0.024(3) -0.032(4)
C29' 0.040(7) 0.041(8) 0.043(6) 0.005(6) 0.015(5) -0.001(6)
C30' 0.060(9) 0.110(17) 0.084(10) 0.026(10) 0.002(8) -0.022(9)

loop_
_atom_type_symbol
_atom_type_description
_atom_type_scat_dispersion_real
_atom_type_scat_dispersion_imag
_atom_type_scat_source
C C 0.0137 0.0067 'International Tables Vol C Tables 4.2.6.8 and 6.1.1.4'
H H 0.0000 0.0000 'International Tables Vol C Tables 4.2.6.8 and 6.1.1.4'
O O 0.0389 0.0241 'International Tables Vol C Tables 4.2.6.8 and 6.1.1.4'
S S 0.2925 0.4295 'International Tables Vol C Tables 4.2.6.8 and 6.1.1.4'

loop_
_geom_angle_atom_site_label_1
_geom_angle_atom_site_label_2
_geom_angle_atom_site_label_3
_geom_angle
_geom_angle_site_symmetry_1
_geom_angle_site_symmetry_3
_geom_angle_publ_flag
C4 S1 C1 104.59(11) . . ?
C13 S2 C2 103.01(11) . . ?
C22 S3 C3 98.46(10) . . ?
C10 O1 C11 116.3(2) . . ?
C19 O3 C20 117.3(3) . . ?
C28 O5 C29' 125.5(9) . . ?
C28 O5 C29 111.9(4) . . ?
C2 C1 C3 119.6(2) . 3_666 ?
C2 C1 S1 119.53(18) . . ?
C3 C1 S1 120.43(17) 3_666 . ?
C3 C2 C1 120.0(2) . . ?
C3 C2 S2 118.90(17) . . ?
C1 C2 S2 120.93(18) . . ?
C2 C3 C1 120.4(2) . 3_666 ?
C2 C3 S3 120.01(17) . . ?
C1 C3 S3 119.59(17) 3_666 . ?
C5 C4 C9 119.7(2) . . ?
C5 C4 S1 114.68(19) . . ?
C9 C4 S1 125.59(19) . . ?
C6 C5 C4 120.0(2) . . ?
C6 C5 H5 120.0 . . ?
C4 C5 H5 120.0 . . ?
C7 C6 C5 120.6(2) . . ?
C7 C6 H6 119.7 . . ?
C5 C6 H6 119.7 . . ?
C6 C7 C8 119.5(2) . . ?
C6 C7 C10 118.8(2) . . ?
C8 C7 C10 121.7(2) . . ?
C9 C8 C7 120.5(2) . . ?
C9 C8 H8 119.7 . . ?
C7 C8 H8 119.7 . . ?
C8 C9 C4 119.6(2) . . ?
C8 C9 H9 120.2 . . ?
C4 C9 H9 120.2 . . ?
O2 C10 O1 124.0(3) . . ?
O2 C10 C7 123.6(3) . . ?
O1 C10 C7 112.4(2) . . ?
O1 C11 C12 110.1(4) . . ?
O1 C11 H11A 109.6 . . ?
C12 C11 H11A 109.6 . . ?
O1 C11 H11B 109.6 . . ?
C12 C11 H11B 109.6 . . ?
H11A C11 H11B 108.1 . . ?
C11 C12 H12A 109.5 . . ?
C11 C12 H12B 109.5 . . ?
H12A C12 H12B 109.5 . . ?
C11 C12 H12C 109.5 . . ?
H12A C12 H12C 109.5 . . ?
H12B C12 H12C 109.5 . . ?
C18 C13 C14 120.1(2) . . ?
C18 C13 S2 121.68(19) . . ?
C14 C13 S2 118.15(19) . . ?
C15 C14 C13 119.8(2) . . ?
C15 C14 H14 120.1 . . ?
C13 C14 H14 120.1 . . ?
C14 C15 C16 120.5(2) . . ?
C14 C15 H15 119.8 . . ?
C16 C15 H15 119.8 . . ?
C15 C16 C17 119.6(2) . . ?
C15 C16 C19 118.9(2) . . ?
C17 C16 C19 121.5(3) . . ?
C18 C17 C16 120.3(2) . . ?
C18 C17 H17 119.9 . . ?
C16 C17 H17 119.9 . . ?
C17 C18 C13 119.8(2) . . ?
C17 C18 H18 120.1 . . ?
C13 C18 H18 120.1 . . ?
O4 C19 O3 123.9(3) . . ?
O4 C19 C16 124.6(3) . . ?
O3 C19 C16 111.6(2) . . ?
O3 C20 C21 110.0(4) . . ?
O3 C20 H20A 109.7 . . ?
C21 C20 H20A 109.7 . . ?
O3 C20 H20B 109.7 . . ?
C21 C20 H20B 109.7 . . ?
H20A C20 H20B 108.2 . . ?
C20 C21 H21A 109.5 . . ?
C20 C21 H21B 109.5 . . ?
H21A C21 H21B 109.5 . . ?
C20 C21 H21C 109.5 . . ?
H21A C21 H21C 109.5 . . ?
H21B C21 H21C 109.5 . . ?
C27 C22 C23 120.0(2) . . ?
C27 C22 S3 119.03(19) . . ?
C23 C22 S3 120.94(19) . . ?
C24 C23 C22 120.2(2) . . ?
C24 C23 H23 119.9 . . ?
C22 C23 H23 119.9 . . ?
C23 C24 C25 120.2(2) . . ?
C23 C24 H24 119.9 . . ?
C25 C24 H24 119.9 . . ?
C26 C25 C24 119.6(2) . . ?
C26 C25 C28 118.3(2) . . ?
C24 C25 C28 122.1(3) . . ?
C25 C26 C27 120.1(2) . . ?
C25 C26 H26 119.9 . . ?
C27 C26 H26 119.9 . . ?
C22 C27 C26 119.7(2) . . ?
C22 C27 H27 120.1 . . ?
C26 C27 H27 120.1 . . ?
O6 C28 O5 124.0(3) . . ?
O6 C28 C25 123.8(3) . . ?
O5 C28 C25 112.2(3) . . ?
O5 C29 C30 106.0(7) . . ?
O5 C29 H29A 110.5 . . ?
C30 C29 H29A 110.5 . . ?
O5 C29 H29B 110.5 . . ?
C30 C29 H29B 110.5 . . ?
H29A C29 H29B 108.7 . . ?
C29 C30 H30A 109.5 . . ?
C29 C30 H30B 109.5 . . ?
H30A C30 H30B 109.5 . . ?
C29 C30 H30C 109.5 . . ?
H30A C30 H30C 109.5 . . ?
H30B C30 H30C 109.5 . . ?
O5 C29' C30' 99.7(13) . . ?
O5 C29' H29C 111.8 . . ?
C30' C29' H29C 111.8 . . ?
O5 C29' H29D 111.8 . . ?
C30' C29' H29D 111.8 . . ?
H29C C29' H29D 109.6 . . ?
C29' C30' H30D 109.5 . . ?
C29' C30' H30E 109.5 . . ?
H30D C30' H30E 109.5 . . ?
C29' C30' H30F 109.5 . . ?
H30D C30' H30F 109.5 . . ?
H30E C30' H30F 109.5 . . ?

loop_
_geom_bond_atom_site_label_1
_geom_bond_atom_site_label_2
_geom_bond_distance
_geom_bond_site_symmetry_2
_geom_bond_publ_flag
S1 C4 1.766(2) . ?
S1 C1 1.778(2) . ?
S2 C13 1.772(2) . ?
S2 C2 1.778(2) . ?
S3 C22 1.778(3) . ?
S3 C3 1.791(2) . ?
O1 C10 1.331(4) . ?
O1 C11 1.468(4) . ?
O2 C10 1.212(4) . ?
O3 C19 1.337(4) . ?
O3 C20 1.460(4) . ?
O4 C19 1.201(4) . ?
O5 C28 1.328(4) . ?
O5 C29' 1.47(2) . ?
O5 C29 1.483(11) . ?
O6 C28 1.197(4) . ?
C1 C2 1.409(3) . ?
C1 C3 1.409(3) 3_666 ?
C2 C3 1.403(3) . ?
C4 C5 1.393(4) . ?
C4 C9 1.393(3) . ?
C5 C6 1.381(4) . ?
C5 H5 0.9500 . ?
C6 C7 1.380(4) . ?
C6 H6 0.9500 . ?
C7 C8 1.392(4) . ?
C7 C10 1.491(4) . ?
C8 C9 1.386(4) . ?
C8 H8 0.9500 . ?
C9 H9 0.9500 . ?
C11 C12 1.489(8) . ?
C11 H11A 0.9900 . ?
C11 H11B 0.9900 . ?
C12 H12A 0.9800 . ?
C12 H12B 0.9800 . ?
C12 H12C 0.9800 . ?
C13 C18 1.389(3) . ?
C13 C14 1.391(4) . ?
C14 C15 1.382(4) . ?
C14 H14 0.9500 . ?
C15 C16 1.386(4) . ?
C15 H15 0.9500 . ?
C16 C17 1.388(4) . ?
C16 C19 1.484(4) . ?
C17 C18 1.387(4) . ?
C17 H17 0.9500 . ?
C18 H18 0.9500 . ?
C20 C21 1.482(8) . ?
C20 H20A 0.9900 . ?
C20 H20B 0.9900 . ?
C21 H21A 0.9800 . ?
C21 H21B 0.9800 . ?
C21 H21C 0.9800 . ?
C22 C27 1.392(3) . ?
C22 C23 1.392(3) . ?
C23 C24 1.380(4) . ?
C23 H23 0.9500 . ?
C24 C25 1.397(4) . ?
C24 H24 0.9500 . ?
C25 C26 1.393(4) . ?
C25 C28 1.487(4) . ?
C26 C27 1.394(4) . ?
C26 H26 0.9500 . ?
C27 H27 0.9500 . ?
C29 C30 1.498(10) . ?
C29 H29A 0.9900 . ?
C29 H29B 0.9900 . ?
C30 H30A 0.9800 . ?
C30 H30B 0.9800 . ?
C30 H30C 0.9800 . ?
C29' C30' 1.524(16) . ?
C29' H29C 0.9900 . ?
C29' H29D 0.9900 . ?
C30' H30D 0.9800 . ?
C30' H30E 0.9800 . ?
C30' H30F 0.9800 . ?

loop_
_geom_torsion_atom_site_label_1
_geom_torsion_atom_site_label_2
_geom_torsion_atom_site_label_3
_geom_torsion_atom_site_label_4
_geom_torsion
_geom_torsion_site_symmetry_1
_geom_torsion_site_symmetry_2
_geom_torsion_site_symmetry_3
_geom_torsion_site_symmetry_4
_geom_torsion_publ_flag
C4 S1 C1 C2 -103.22(19) . . . . ?
C4 S1 C1 C3 84.5(2) . . . 3_666 ?
C3 C1 C2 C3 0.4(4) 3_666 . . . ?
S1 C1 C2 C3 -171.94(16) . . . . ?
C3 C1 C2 S2 175.86(17) 3_666 . . . ?
S1 C1 C2 S2 3.5(3) . . . . ?
C13 S2 C2 C3 -117.60(18) . . . . ?
C13 S2 C2 C1 66.9(2) . . . . ?
C1 C2 C3 C1 -0.4(4) . . . 3_666 ?
S2 C2 C3 C1 -175.96(17) . . . 3_666 ?
C1 C2 C3 S3 179.86(17) . . . . ?
S2 C2 C3 S3 4.3(3) . . . . ?
C22 S3 C3 C2 74.8(2) . . . . ?
C22 S3 C3 C1 -104.95(19) . . . 3_666 ?
C1 S1 C4 C5 160.65(19) . . . . ?
C1 S1 C4 C9 -19.3(2) . . . . ?
C9 C4 C5 C6 1.8(4) . . . . ?
S1 C4 C5 C6 -178.1(2) . . . . ?
C4 C5 C6 C7 -0.6(4) . . . . ?
C5 C6 C7 C8 -0.9(4) . . . . ?
C5 C6 C7 C10 179.4(3) . . . . ?
C6 C7 C8 C9 1.1(4) . . . . ?
C10 C7 C8 C9 -179.2(3) . . . . ?
C7 C8 C9 C4 0.1(4) . . . . ?
C5 C4 C9 C8 -1.6(4) . . . . ?
S1 C4 C9 C8 178.4(2) . . . . ?
C11 O1 C10 O2 4.3(6) . . . . ?
C11 O1 C10 C7 -174.6(3) . . . . ?
C6 C7 C10 O2 -5.0(5) . . . . ?
C8 C7 C10 O2 175.3(3) . . . . ?
C6 C7 C10 O1 173.8(3) . . . . ?
C8 C7 C10 O1 -5.9(4) . . . . ?
C10 O1 C11 C12 82.5(4) . . . . ?
C2 S2 C13 C18 34.6(2) . . . . ?
C2 S2 C13 C14 -149.1(2) . . . . ?
C18 C13 C14 C15 -2.2(4) . . . . ?
S2 C13 C14 C15 -178.5(2) . . . . ?
C13 C14 C15 C16 0.0(4) . . . . ?
C14 C15 C16 C17 1.9(4) . . . . ?
C14 C15 C16 C19 -177.1(3) . . . . ?
C15 C16 C17 C18 -1.7(4) . . . . ?
C19 C16 C17 C18 177.2(3) . . . . ?
C16 C17 C18 C13 -0.4(4) . . . . ?
C14 C13 C18 C17 2.3(4) . . . . ?
S2 C13 C18 C17 178.6(2) . . . . ?
C20 O3 C19 O4 -1.6(6) . . . . ?
C20 O3 C19 C16 179.0(3) . . . . ?
C15 C16 C19 O4 -5.6(5) . . . . ?
C17 C16 C19 O4 175.4(3) . . . . ?
C15 C16 C19 O3 173.7(3) . . . . ?
C17 C16 C19 O3 -5.2(4) . . . . ?
C19 O3 C20 C21 -85.8(5) . . . . ?
C3 S3 C22 C27 -131.6(2) . . . . ?
C3 S3 C22 C23 49.4(2) . . . . ?
C27 C22 C23 C24 2.5(4) . . . . ?
S3 C22 C23 C24 -178.59(19) . . . . ?
C22 C23 C24 C25 -2.1(4) . . . . ?
C23 C24 C25 C26 -0.4(4) . . . . ?
C23 C24 C25 C28 179.6(3) . . . . ?
C24 C25 C26 C27 2.6(4) . . . . ?
C28 C25 C26 C27 -177.5(2) . . . . ?
C23 C22 C27 C26 -0.3(4) . . . . ?
S3 C22 C27 C26 -179.3(2) . . . . ?
C25 C26 C27 C22 -2.2(4) . . . . ?
C29' O5 C28 O6 -13.0(9) . . . . ?
C29 O5 C28 O6 5.2(7) . . . . ?
C29' O5 C28 C25 166.1(8) . . . . ?
C29 O5 C28 C25 -175.7(5) . . . . ?
C26 C25 C28 O6 -7.5(5) . . . . ?
C24 C25 C28 O6 172.4(3) . . . . ?
C26 C25 C28 O5 173.4(3) . . . . ?
C24 C25 C28 O5 -6.7(4) . . . . ?
C28 O5 C29 C30 165.4(7) . . . . ?
C28 O5 C29' C30' 95.0(16) . . . . ?
